data_7005862
loop_
_publ_author_name
'Adam, Fatima I.'
'Hogarth, Graeme'
'Richards, Idris'
'Sanchez, Benjamin E.'

_publ_section_title
;
 Models of the iron-only hydrogenase: structural studies of chelating
 diphosphine complexes [Fe2(CO)4(micro-pdt)(kappa2P,P'-diphosphine)].
;
_journal_issue 24
_journal_name_full 'Dalton transactions (Cambridge, England : 2003)'
_journal_page_first 2495
_journal_page_last 2498
_journal_paper_doi 10.1039/b706123b
_journal_year 2007
_chemical_formula_sum 'C34 H33 Fe2 N O4 P2 S2'
_chemical_formula_weight 757.37
_chemical_name_systematic
;
?
;
_space_group_IT_number 2
_symmetry_cell_setting triclinic
_symmetry_space_group_name_Hall '-P 1'
_symmetry_space_group_name_H-M 'P -1'
_atom_sites_solution_hydrogens geom
_atom_sites_solution_primary direct
_atom_sites_solution_secondary difmap
_audit_creation_method SHELXL-97
_cell_angle_alpha 84.913(2)
_cell_angle_beta 80.645(2)
_cell_angle_gamma 63.569(2)
_cell_formula_units_Z 2
_cell_length_a 9.7227(10)
_cell_length_b 10.3859(11)
_cell_length_c 18.5263(19)
_cell_measurement_temperature 150(2)
_cell_volume 1652.7(3)
_computing_cell_refinement 'Bruker SAINT'
_computing_data_collection 'Bruker SMART'
_computing_data_reduction 'Bruker SAINT'
_computing_structure_refinement 'SHELXL-97 (Sheldrick, 1997)'
_computing_structure_solution 'SHELXS-97 (Sheldrick, 1990)'
_diffrn_ambient_temperature 150(2)
_diffrn_measured_fraction_theta_full 0.980
_diffrn_measured_fraction_theta_max 0.920
_diffrn_measurement_device_type 'Bruker SMART APEX diffractometer'
_diffrn_measurement_method '\w rotation with narrow frames'
_diffrn_radiation_monochromator graphite
_diffrn_radiation_source 'fine-focus sealed tube'
_diffrn_radiation_type MoK\a
_diffrn_radiation_wavelength 0.71073
_diffrn_reflns_av_R_equivalents 0.0250
_diffrn_reflns_av_sigmaI/netI 0.0375
_diffrn_reflns_limit_h_max 12
_diffrn_reflns_limit_h_min -12
_diffrn_reflns_limit_k_max 13
_diffrn_reflns_limit_k_min -13
_diffrn_reflns_limit_l_max 23
_diffrn_reflns_limit_l_min -24
_diffrn_reflns_number 14333
_diffrn_reflns_theta_full 26.00
_diffrn_reflns_theta_max 28.31
_diffrn_reflns_theta_min 2.75
_exptl_absorpt_coefficient_mu 1.141
_exptl_absorpt_correction_T_max 0.8566
_exptl_absorpt_correction_T_min 0.7714
_exptl_absorpt_correction_type multi-scan
_exptl_crystal_colour brown
_exptl_crystal_density_diffrn 1.522
_exptl_crystal_density_method 'not measured'
_exptl_crystal_description block
_exptl_crystal_F_000 780
_exptl_crystal_size_max 0.24
_exptl_crystal_size_mid 0.16
_exptl_crystal_size_min 0.14
_refine_diff_density_max 2.451
_refine_diff_density_min -0.726
_refine_diff_density_rms 0.099
_refine_ls_extinction_method none
_refine_ls_goodness_of_fit_ref 1.030
_refine_ls_hydrogen_treatment constr
_refine_ls_matrix_type full
_refine_ls_number_parameters 406
_refine_ls_number_reflns 7563
_refine_ls_number_restraints 0
_refine_ls_restrained_S_all 1.030
_refine_ls_R_factor_all 0.0453
_refine_ls_R_factor_gt 0.0421
_refine_ls_shift/su_max 0.000
_refine_ls_shift/su_mean 0.000
_refine_ls_structure_factor_coef Fsqd
_refine_ls_weighting_details 'calc w=1/[\s^2^(Fo^2^)+(0.0557P)^2^+2.8501P] where P=(Fo^2^+2Fc^2^)/3'
_refine_ls_weighting_scheme calc
_refine_ls_wR_factor_gt 0.1095
_refine_ls_wR_factor_ref 0.1122
_reflns_number_gt 6917
_reflns_number_total 7563
_reflns_threshold_expression I>2\s(I)
_cod_data_source_file b706123b.txt
_cod_data_source_block str0540
_cod_original_sg_symbol_H-M p_-1
_cod_database_code 7005862

loop_
_symmetry_equiv_pos_as_xyz
'x, y, z'
'-x, -y, -z'

loop_
_atom_site_label
_atom_site_type_symbol
_atom_site_fract_x
_atom_site_fract_y
_atom_site_fract_z
_atom_site_U_iso_or_equiv
_atom_site_adp_type
_atom_site_occupancy
_atom_site_symmetry_multiplicity
_atom_site_calc_flag
_atom_site_refinement_flags
_atom_site_disorder_assembly
_atom_site_disorder_group
Fe1 Fe 0.51744(4) 0.36202(3) 0.272386(17) 0.01089(9) Uani 1 1 d . . .
Fe2 Fe 0.44438(4) 0.27286(4) 0.403438(18) 0.01320(9) Uani 1 1 d . . .
P1 P 0.77021(7) 0.29495(6) 0.24932(3) 0.01170(12) Uani 1 1 d . . .
P2 P 0.62387(7) 0.17397(6) 0.19995(3) 0.01232(13) Uani 1 1 d . . .
S1 S 0.29936(7) 0.34150(6) 0.31094(3) 0.01587(13) Uani 1 1 d . . .
S2 S 0.47348(7) 0.47571(6) 0.37575(3) 0.01588(13) Uani 1 1 d . . .
N1 N 0.8103(2) 0.1518(2) 0.19667(11) 0.0148(4) Uani 1 1 d . . .
O1 O 0.3750(2) 0.6158(2) 0.18172(10) 0.0232(4) Uani 1 1 d . . .
O2 O 0.2227(2) 0.3484(2) 0.53867(11) 0.0288(4) Uani 1 1 d . . .
O3 O 0.7204(3) 0.1534(3) 0.47764(13) 0.0345(5) Uani 1 1 d . . .
O4 O 0.4666(3) -0.0185(2) 0.40865(11) 0.0270(4) Uani 1 1 d . . .
C1 C 0.4404(3) 0.5110(3) 0.21455(13) 0.0146(4) Uani 1 1 d . . .
C2 C 0.3075(3) 0.3215(3) 0.48557(13) 0.0178(5) Uani 1 1 d . . .
C3 C 0.6167(3) 0.2016(3) 0.44650(14) 0.0212(5) Uani 1 1 d . . .
C4 C 0.4596(3) 0.0941(3) 0.40197(13) 0.0174(5) Uani 1 1 d . . .
C5 C 0.1388(3) 0.5205(3) 0.3247(2) 0.0318(7) Uani 1 1 d . . .
H5A H 0.1364 0.5759 0.2782 0.038 Uiso 1 1 calc R . .
H5B H 0.0411 0.5098 0.3345 0.038 Uiso 1 1 calc R . .
C6 C 0.1392(4) 0.6052(4) 0.3825(2) 0.0379(7) Uani 1 1 d . . .
H6A H 0.1224 0.5580 0.4296 0.045 Uiso 1 1 calc R . .
H6B H 0.0484 0.7002 0.3811 0.045 Uiso 1 1 calc R . .
C7 C 0.2825(3) 0.6322(3) 0.38309(17) 0.0287(6) Uani 1 1 d . . .
H7A H 0.2677 0.6816 0.4290 0.034 Uiso 1 1 calc R . .
H7B H 0.2849 0.6996 0.3422 0.034 Uiso 1 1 calc R . .
C8 C 0.9547(3) 0.0757(3) 0.14429(15) 0.0287(6) Uani 1 1 d . . .
H8A H 1.0362 0.0888 0.1651 0.034 Uiso 1 1 calc R . .
C9 C 0.9512(3) 0.1483(3) 0.06958(14) 0.0222(5) Uani 1 1 d . . .
H9A H 1.0488 0.0939 0.0381 0.033 Uiso 1 1 calc R . .
H9B H 0.9381 0.2464 0.0746 0.033 Uiso 1 1 calc R . .
H9C H 0.8645 0.1517 0.0476 0.033 Uiso 1 1 calc R . .
C10 C 1.0131(4) -0.0809(4) 0.1419(2) 0.0435(8) Uani 1 1 d . . .
H10A H 1.0128 -0.1205 0.1919 0.065 Uiso 1 1 calc R . .
H10B H 1.1192 -0.1229 0.1160 0.065 Uiso 1 1 calc R . .
H10C H 0.9464 -0.1038 0.1163 0.065 Uiso 1 1 calc R . .
C11 C 0.8607(3) 0.3998(3) 0.19396(13) 0.0152(4) Uani 1 1 d . . .
C12 C 1.0157(3) 0.3696(3) 0.19598(15) 0.0228(5) Uani 1 1 d . . .
H12A H 1.0729 0.2993 0.2297 0.027 Uiso 1 1 calc R . .
C13 C 1.0862(3) 0.4415(4) 0.14912(16) 0.0307(7) Uani 1 1 d . . .
H13A H 1.1915 0.4194 0.1507 0.037 Uiso 1 1 calc R . .
C14 C 1.0040(4) 0.5451(4) 0.10003(16) 0.0303(6) Uani 1 1 d . . .
H14A H 1.0526 0.5944 0.0683 0.036 Uiso 1 1 calc R . .
C15 C 0.8503(4) 0.5766(3) 0.09744(16) 0.0276(6) Uani 1 1 d . . .
H15A H 0.7934 0.6473 0.0638 0.033 Uiso 1 1 calc R . .
C16 C 0.7800(3) 0.5044(3) 0.14412(14) 0.0208(5) Uani 1 1 d . . .
H16A H 0.6747 0.5266 0.1421 0.025 Uiso 1 1 calc R . .
C17 C 0.8908(3) 0.2296(3) 0.32218(13) 0.0146(4) Uani 1 1 d . . .
C18 C 0.9848(4) 0.0857(3) 0.33491(17) 0.0285(6) Uani 1 1 d . . .
H18A H 0.9889 0.0149 0.3044 0.034 Uiso 1 1 calc R . .
C19 C 1.0729(4) 0.0444(3) 0.39202(18) 0.0335(7) Uani 1 1 d . . .
H19A H 1.1375 -0.0546 0.4002 0.040 Uiso 1 1 calc R . .
C20 C 1.0675(3) 0.1466(3) 0.43731(15) 0.0226(5) Uani 1 1 d . . .
H20A H 1.1277 0.1180 0.4765 0.027 Uiso 1 1 calc R . .
C21 C 0.9739(3) 0.2904(3) 0.42483(13) 0.0171(5) Uani 1 1 d . . .
H21A H 0.9701 0.3608 0.4555 0.020 Uiso 1 1 calc R . .
C22 C 0.8852(3) 0.3326(3) 0.36783(13) 0.0147(4) Uani 1 1 d . . .
H22A H 0.8207 0.4317 0.3598 0.018 Uiso 1 1 calc R . .
C23 C 0.5890(3) 0.1809(3) 0.10479(13) 0.0155(5) Uani 1 1 d . . .
C24 C 0.6396(3) 0.0560(3) 0.06480(14) 0.0195(5) Uani 1 1 d . . .
H24A H 0.6860 -0.0355 0.0881 0.023 Uiso 1 1 calc R . .
C25 C 0.6225(3) 0.0646(3) -0.00891(14) 0.0220(5) Uani 1 1 d . . .
H25A H 0.6591 -0.0210 -0.0357 0.026 Uiso 1 1 calc R . .
C26 C 0.5525(4) 0.1969(3) -0.04319(14) 0.0258(6) Uani 1 1 d . . .
H26A H 0.5407 0.2025 -0.0934 0.031 Uiso 1 1 calc R . .
C27 C 0.4997(4) 0.3210(3) -0.00392(15) 0.0278(6) Uani 1 1 d . . .
H27A H 0.4507 0.4121 -0.0273 0.033 Uiso 1 1 calc R . .
C28 C 0.5178(3) 0.3137(3) 0.06962(14) 0.0211(5) Uani 1 1 d . . .
H28A H 0.4813 0.3998 0.0960 0.025 Uiso 1 1 calc R . .
C29 C 0.6148(3) 0.0063(3) 0.23047(13) 0.0160(5) Uani 1 1 d . . .
C30 C 0.4810(3) -0.0069(3) 0.22290(14) 0.0204(5) Uani 1 1 d . . .
H30A H 0.4001 0.0695 0.2011 0.024 Uiso 1 1 calc R . .
C31 C 0.4654(4) -0.1306(3) 0.24701(15) 0.0250(6) Uani 1 1 d . . .
H31A H 0.3738 -0.1386 0.2420 0.030 Uiso 1 1 calc R . .
C32 C 0.5835(4) -0.2424(3) 0.27833(16) 0.0268(6) Uani 1 1 d . . .
H32A H 0.5741 -0.3282 0.2939 0.032 Uiso 1 1 calc R . .
C33 C 0.7155(3) -0.2293(3) 0.28700(17) 0.0299(6) Uani 1 1 d . . .
H33A H 0.7961 -0.3057 0.3089 0.036 Uiso 1 1 calc R . .
C34 C 0.7304(3) -0.1047(3) 0.26377(15) 0.0235(5) Uani 1 1 d . . .
H34A H 0.8203 -0.0956 0.2707 0.028 Uiso 1 1 calc R . .

loop_
_atom_site_aniso_label
_atom_site_aniso_U_11
_atom_site_aniso_U_22
_atom_site_aniso_U_33
_atom_site_aniso_U_23
_atom_site_aniso_U_13
_atom_site_aniso_U_12
Fe1 0.01041(16) 0.01068(16) 0.01018(16) 0.00089(11) -0.00100(12) -0.00368(13)
Fe2 0.01536(17) 0.01292(17) 0.01098(17) 0.00079(12) -0.00041(12) -0.00654(14)
P1 0.0107(3) 0.0125(3) 0.0105(3) -0.0007(2) -0.0011(2) -0.0038(2)
P2 0.0139(3) 0.0121(3) 0.0110(3) 0.0002(2) -0.0024(2) -0.0055(2)
S1 0.0113(3) 0.0157(3) 0.0191(3) 0.0035(2) -0.0024(2) -0.0051(2)
S2 0.0195(3) 0.0136(3) 0.0139(3) -0.0026(2) 0.0025(2) -0.0079(2)
N1 0.0143(9) 0.0142(9) 0.0134(9) -0.0031(7) -0.0002(7) -0.0041(8)
O1 0.0250(10) 0.0168(9) 0.0234(10) 0.0056(7) -0.0064(8) -0.0054(8)
O2 0.0281(11) 0.0318(11) 0.0188(10) -0.0004(8) 0.0038(8) -0.0087(9)
O3 0.0322(11) 0.0435(13) 0.0381(12) 0.0191(10) -0.0175(10) -0.0251(10)
O4 0.0393(12) 0.0197(10) 0.0230(10) 0.0003(7) 0.0004(8) -0.0154(9)
C1 0.0139(11) 0.0144(11) 0.0143(11) -0.0013(8) -0.0014(8) -0.0053(9)
C2 0.0199(12) 0.0164(11) 0.0152(11) 0.0009(9) -0.0022(9) -0.0067(10)
C3 0.0258(13) 0.0239(13) 0.0191(12) 0.0058(10) -0.0045(10) -0.0163(11)
C4 0.0187(12) 0.0198(12) 0.0127(11) -0.0005(9) -0.0005(9) -0.0080(10)
C5 0.0112(12) 0.0193(13) 0.057(2) 0.0061(13) -0.0018(12) -0.0016(10)
C6 0.0307(16) 0.0303(16) 0.0410(18) -0.0075(13) -0.0082(14) -0.0005(13)
C7 0.0261(14) 0.0122(12) 0.0383(16) -0.0062(11) 0.0126(12) -0.0046(11)
C8 0.0229(14) 0.0267(14) 0.0192(13) -0.0046(10) 0.0059(11) 0.0023(11)
C9 0.0213(13) 0.0253(13) 0.0185(12) -0.0065(10) 0.0059(10) -0.0108(11)
C10 0.0384(19) 0.0377(19) 0.044(2) -0.0084(15) 0.0050(15) -0.0095(16)
C11 0.0164(11) 0.0194(12) 0.0114(10) -0.0013(8) 0.0000(8) -0.0096(10)
C12 0.0197(12) 0.0322(15) 0.0191(12) 0.0028(10) -0.0037(10) -0.0139(11)
C13 0.0225(14) 0.0492(19) 0.0270(15) 0.0048(13) -0.0026(11) -0.0229(14)
C14 0.0332(16) 0.0440(18) 0.0221(14) 0.0063(12) 0.0002(12) -0.0270(14)
C15 0.0293(15) 0.0323(15) 0.0216(13) 0.0075(11) -0.0032(11) -0.0153(13)
C16 0.0179(12) 0.0252(13) 0.0195(12) 0.0036(10) -0.0032(10) -0.0100(10)
C17 0.0140(11) 0.0164(11) 0.0126(10) 0.0001(8) -0.0029(8) -0.0056(9)
C18 0.0346(16) 0.0159(13) 0.0338(16) -0.0031(11) -0.0188(13) -0.0049(12)
C19 0.0409(18) 0.0169(13) 0.0403(17) 0.0035(12) -0.0268(14) -0.0042(12)
C20 0.0238(13) 0.0243(13) 0.0210(13) 0.0035(10) -0.0107(10) -0.0099(11)
C21 0.0176(11) 0.0217(12) 0.0147(11) -0.0018(9) -0.0013(9) -0.0112(10)
C22 0.0143(11) 0.0141(11) 0.0142(11) -0.0004(8) 0.0003(8) -0.0055(9)
C23 0.0168(11) 0.0216(12) 0.0109(10) 0.0000(9) -0.0027(8) -0.0107(10)
C24 0.0210(12) 0.0213(12) 0.0172(12) -0.0012(9) -0.0029(9) -0.0100(10)
C25 0.0221(13) 0.0297(14) 0.0181(12) -0.0053(10) -0.0021(10) -0.0141(11)
C26 0.0349(15) 0.0378(16) 0.0135(12) 0.0025(10) -0.0059(11) -0.0233(13)
C27 0.0422(17) 0.0265(14) 0.0185(13) 0.0067(10) -0.0123(12) -0.0171(13)
C28 0.0294(14) 0.0197(12) 0.0168(12) 0.0013(9) -0.0066(10) -0.0123(11)
C29 0.0216(12) 0.0123(11) 0.0148(11) -0.0006(8) 0.0000(9) -0.0089(9)
C30 0.0267(13) 0.0200(12) 0.0181(12) 0.0015(9) -0.0063(10) -0.0129(11)
C31 0.0341(15) 0.0260(14) 0.0216(13) -0.0048(10) 0.0005(11) -0.0197(12)
C32 0.0348(15) 0.0167(12) 0.0268(14) -0.0011(10) 0.0076(12) -0.0133(12)
C33 0.0254(14) 0.0163(13) 0.0377(16) 0.0094(11) 0.0002(12) -0.0033(11)
C34 0.0177(12) 0.0196(13) 0.0293(14) 0.0047(10) 0.0000(10) -0.0067(10)

loop_
_atom_type_symbol
_atom_type_description
_atom_type_scat_dispersion_real
_atom_type_scat_dispersion_imag
_atom_type_scat_source
C C 0.0033 0.0016 'International Tables Vol C Tables 4.2.6.8 and 6.1.1.4'
H H 0.0000 0.0000 'International Tables Vol C Tables 4.2.6.8 and 6.1.1.4'
N N 0.0061 0.0033 'International Tables Vol C Tables 4.2.6.8 and 6.1.1.4'
O O 0.0106 0.0060 'International Tables Vol C Tables 4.2.6.8 and 6.1.1.4'
P P 0.1023 0.0942 'International Tables Vol C Tables 4.2.6.8 and 6.1.1.4'
S S 0.1246 0.1234 'International Tables Vol C Tables 4.2.6.8 and 6.1.1.4'
Fe Fe 0.3463 0.8444 'International Tables Vol C Tables 4.2.6.8 and 6.1.1.4'

loop_
_geom_angle_atom_site_label_1
_geom_angle_atom_site_label_2
_geom_angle_atom_site_label_3
_geom_angle
_geom_angle_site_symmetry_1
_geom_angle_site_symmetry_3
_geom_angle_publ_flag
C1 Fe1 P1 103.57(8) . . ?
C1 Fe1 P2 105.18(8) . . ?
P1 Fe1 P2 71.32(2) . . ?
C1 Fe1 S2 98.94(8) . . ?
P1 Fe1 S2 97.43(2) . . ?
P2 Fe1 S2 155.14(3) . . ?
C1 Fe1 S1 97.35(8) . . ?
P1 Fe1 S1 157.69(3) . . ?
P2 Fe1 S1 95.92(3) . . ?
S2 Fe1 S1 86.77(3) . . ?
C1 Fe1 Fe2 138.66(8) . . ?
P1 Fe1 Fe2 110.44(2) . . ?
P2 Fe1 Fe2 107.44(2) . . ?
S2 Fe1 Fe2 54.656(19) . . ?
S1 Fe1 Fe2 54.848(18) . . ?
C3 Fe2 C2 97.06(12) . . ?
C3 Fe2 C4 89.11(12) . . ?
C2 Fe2 C4 94.50(11) . . ?
C3 Fe2 S2 89.11(8) . . ?
C2 Fe2 S2 101.91(8) . . ?
C4 Fe2 S2 163.59(8) . . ?
C3 Fe2 S1 157.61(9) . . ?
C2 Fe2 S1 105.29(8) . . ?
C4 Fe2 S1 90.40(8) . . ?
S2 Fe2 S1 85.09(2) . . ?
C3 Fe2 Fe1 106.30(8) . . ?
C2 Fe2 Fe1 144.71(8) . . ?
C4 Fe2 Fe1 111.62(8) . . ?
S2 Fe2 Fe1 53.519(18) . . ?
S1 Fe2 Fe1 53.488(18) . . ?
N1 P1 C17 108.07(11) . . ?
N1 P1 C11 105.35(10) . . ?
C17 P1 C11 100.33(11) . . ?
N1 P1 Fe1 95.50(7) . . ?
C17 P1 Fe1 121.02(8) . . ?
C11 P1 Fe1 124.68(8) . . ?
N1 P1 P2 41.16(7) . . ?
C17 P1 P2 127.57(8) . . ?
C11 P1 P2 125.21(8) . . ?
Fe1 P1 P2 54.36(2) . . ?
N1 P2 C29 109.20(11) . . ?
N1 P2 C23 106.81(10) . . ?
C29 P2 C23 99.69(11) . . ?
N1 P2 Fe1 95.40(7) . . ?
C29 P2 Fe1 120.60(8) . . ?
C23 P2 Fe1 124.02(8) . . ?
N1 P2 P1 41.10(7) . . ?
C29 P2 P1 128.33(8) . . ?
C23 P2 P1 126.14(8) . . ?
Fe1 P2 P1 54.32(2) . . ?
C5 S1 Fe1 109.21(10) . . ?
C5 S1 Fe2 111.89(12) . . ?
Fe1 S1 Fe2 71.66(2) . . ?
C7 S2 Fe1 109.92(11) . . ?
C7 S2 Fe2 109.84(9) . . ?
Fe1 S2 Fe2 71.83(2) . . ?
C8 N1 P1 126.24(19) . . ?
C8 N1 P2 132.32(19) . . ?
P1 N1 P2 97.74(10) . . ?
O1 C1 Fe1 172.6(2) . . ?
O2 C2 Fe2 177.9(2) . . ?
O3 C3 Fe2 175.3(2) . . ?
O4 C4 Fe2 173.0(2) . . ?
C6 C5 S1 117.5(2) . . ?
C5 C6 C7 119.0(3) . . ?
C6 C7 S2 117.8(2) . . ?
C10 C8 N1 115.7(3) . . ?
C10 C8 C9 113.9(3) . . ?
N1 C8 C9 113.5(2) . . ?
C16 C11 C12 118.1(2) . . ?
C16 C11 P1 120.32(18) . . ?
C12 C11 P1 121.3(2) . . ?
C13 C12 C11 120.5(3) . . ?
C14 C13 C12 120.5(3) . . ?
C13 C14 C15 119.7(3) . . ?
C16 C15 C14 119.8(3) . . ?
C15 C16 C11 121.4(2) . . ?
C18 C17 C22 119.2(2) . . ?
C18 C17 P1 123.82(19) . . ?
C22 C17 P1 116.99(18) . . ?
C17 C18 C19 120.4(3) . . ?
C18 C19 C20 120.5(3) . . ?
C21 C20 C19 119.4(2) . . ?
C20 C21 C22 120.5(2) . . ?
C21 C22 C17 120.1(2) . . ?
C28 C23 C24 118.5(2) . . ?
C28 C23 P2 119.63(19) . . ?
C24 C23 P2 121.82(19) . . ?
C25 C24 C23 120.6(2) . . ?
C26 C25 C24 120.3(2) . . ?
C25 C26 C27 119.6(2) . . ?
C26 C27 C28 120.6(3) . . ?
C27 C28 C23 120.4(2) . . ?
C34 C29 C30 119.1(2) . . ?
C34 C29 P2 123.0(2) . . ?
C30 C29 P2 117.81(19) . . ?
C31 C30 C29 120.5(3) . . ?
C32 C31 C30 119.9(3) . . ?
C31 C32 C33 119.9(3) . . ?
C32 C33 C34 120.3(3) . . ?
C29 C34 C33 120.3(3) . . ?

loop_
_geom_bond_atom_site_label_1
_geom_bond_atom_site_label_2
_geom_bond_distance
_geom_bond_site_symmetry_2
_geom_bond_publ_flag
Fe1 C1 1.743(2) . ?
Fe1 P1 2.2124(7) . ?
Fe1 P2 2.2137(7) . ?
Fe1 S2 2.2203(7) . ?
Fe1 S1 2.2214(7) . ?
Fe1 Fe2 2.6236(5) . ?
Fe2 C3 1.793(3) . ?
Fe2 C2 1.794(3) . ?
Fe2 C4 1.798(3) . ?
Fe2 S2 2.2524(7) . ?
Fe2 S1 2.2598(7) . ?
P1 N1 1.712(2) . ?
P1 C17 1.817(2) . ?
P1 C11 1.837(2) . ?
P1 P2 2.5803(8) . ?
P2 N1 1.714(2) . ?
P2 C29 1.818(2) . ?
P2 C23 1.838(2) . ?
S1 C5 1.825(3) . ?
S2 C7 1.838(3) . ?
N1 C8 1.498(3) . ?
O1 C1 1.163(3) . ?
O2 C2 1.143(3) . ?
O3 C3 1.136(3) . ?
O4 C4 1.138(3) . ?
C5 C6 1.446(5) . ?
C6 C7 1.540(5) . ?
C8 C10 1.466(5) . ?
C8 C9 1.514(4) . ?
C11 C16 1.395(3) . ?
C11 C12 1.401(3) . ?
C12 C13 1.389(4) . ?
C13 C14 1.386(4) . ?
C14 C15 1.389(4) . ?
C15 C16 1.388(4) . ?
C17 C18 1.384(4) . ?
C17 C22 1.399(3) . ?
C18 C19 1.388(4) . ?
C19 C20 1.389(4) . ?
C20 C21 1.382(4) . ?
C21 C22 1.388(3) . ?
C23 C28 1.394(3) . ?
C23 C24 1.399(3) . ?
C24 C25 1.393(4) . ?
C25 C26 1.381(4) . ?
C26 C27 1.382(4) . ?
C27 C28 1.393(4) . ?
C29 C34 1.386(4) . ?
C29 C30 1.397(4) . ?
C30 C31 1.388(4) . ?
C31 C32 1.383(4) . ?
C32 C33 1.385(4) . ?
C33 C34 1.388(4) . ?

loop_
_geom_torsion_atom_site_label_1
_geom_torsion_atom_site_label_2
_geom_torsion_atom_site_label_3
_geom_torsion_atom_site_label_4
_geom_torsion
_geom_torsion_site_symmetry_1
_geom_torsion_site_symmetry_2
_geom_torsion_site_symmetry_3
_geom_torsion_site_symmetry_4
_geom_torsion_publ_flag
C1 Fe1 Fe2 C3 -135.15(15) . . . . ?
P1 Fe1 Fe2 C3 8.22(9) . . . . ?
P2 Fe1 Fe2 C3 84.26(9) . . . . ?
S2 Fe1 Fe2 C3 -76.33(9) . . . . ?
S1 Fe1 Fe2 C3 169.15(9) . . . . ?
C1 Fe1 Fe2 C2 -5.74(19) . . . . ?
P1 Fe1 Fe2 C2 137.64(15) . . . . ?
P2 Fe1 Fe2 C2 -146.32(15) . . . . ?
S2 Fe1 Fe2 C2 53.09(15) . . . . ?
S1 Fe1 Fe2 C2 -61.43(15) . . . . ?
C1 Fe1 Fe2 C4 129.20(15) . . . . ?
P1 Fe1 Fe2 C4 -87.43(9) . . . . ?
P2 Fe1 Fe2 C4 -11.39(9) . . . . ?
S2 Fe1 Fe2 C4 -171.98(9) . . . . ?
S1 Fe1 Fe2 C4 73.50(9) . . . . ?
C1 Fe1 Fe2 S2 -58.82(12) . . . . ?
P1 Fe1 Fe2 S2 84.55(3) . . . . ?
P2 Fe1 Fe2 S2 160.59(3) . . . . ?
S1 Fe1 Fe2 S2 -114.52(3) . . . . ?
C1 Fe1 Fe2 S1 55.70(12) . . . . ?
P1 Fe1 Fe2 S1 -160.93(3) . . . . ?
P2 Fe1 Fe2 S1 -84.89(3) . . . . ?
S2 Fe1 Fe2 S1 114.52(3) . . . . ?
C1 Fe1 P1 N1 -103.15(11) . . . . ?
P2 Fe1 P1 N1 -1.45(7) . . . . ?
S2 Fe1 P1 N1 155.74(7) . . . . ?
S1 Fe1 P1 N1 56.04(10) . . . . ?
Fe2 Fe1 P1 N1 100.76(7) . . . . ?
C1 Fe1 P1 C17 141.92(12) . . . . ?
P2 Fe1 P1 C17 -116.38(10) . . . . ?
S2 Fe1 P1 C17 40.81(10) . . . . ?
S1 Fe1 P1 C17 -58.89(12) . . . . ?
Fe2 Fe1 P1 C17 -14.16(10) . . . . ?
C1 Fe1 P1 C11 9.81(13) . . . . ?
P2 Fe1 P1 C11 111.51(10) . . . . ?
S2 Fe1 P1 C11 -91.30(10) . . . . ?
S1 Fe1 P1 C11 169.00(10) . . . . ?
Fe2 Fe1 P1 C11 -146.28(9) . . . . ?
C1 Fe1 P1 P2 -101.70(8) . . . . ?
S2 Fe1 P1 P2 157.19(3) . . . . ?
S1 Fe1 P1 P2 57.49(7) . . . . ?
Fe2 Fe1 P1 P2 102.22(2) . . . . ?
C1 Fe1 P2 N1 100.94(11) . . . . ?
P1 Fe1 P2 N1 1.45(7) . . . . ?
S2 Fe1 P2 N1 -64.67(10) . . . . ?
S1 Fe1 P2 N1 -159.77(7) . . . . ?
Fe2 Fe1 P2 N1 -104.82(7) . . . . ?
C1 Fe1 P2 C29 -142.98(13) . . . . ?
P1 Fe1 P2 C29 117.54(10) . . . . ?
S2 Fe1 P2 C29 51.42(12) . . . . ?
S1 Fe1 P2 C29 -43.69(10) . . . . ?
Fe2 Fe1 P2 C29 11.27(10) . . . . ?
C1 Fe1 P2 C23 -13.54(13) . . . . ?
P1 Fe1 P2 C23 -113.03(10) . . . . ?
S2 Fe1 P2 C23 -179.15(10) . . . . ?
S1 Fe1 P2 C23 85.74(10) . . . . ?
Fe2 Fe1 P2 C23 140.70(9) . . . . ?
C1 Fe1 P2 P1 99.49(8) . . . . ?
S2 Fe1 P2 P1 -66.12(6) . . . . ?
S1 Fe1 P2 P1 -161.23(3) . . . . ?
Fe2 Fe1 P2 P1 -106.27(2) . . . . ?
C17 P1 P2 N1 -73.41(14) . . . . ?
C11 P1 P2 N1 71.65(14) . . . . ?
Fe1 P1 P2 N1 -177.80(11) . . . . ?
N1 P1 P2 C29 74.43(15) . . . . ?
C17 P1 P2 C29 1.02(15) . . . . ?
C11 P1 P2 C29 146.08(14) . . . . ?
Fe1 P1 P2 C29 -103.37(10) . . . . ?
N1 P1 P2 C23 -73.01(15) . . . . ?
C17 P1 P2 C23 -146.43(14) . . . . ?
C11 P1 P2 C23 -1.36(15) . . . . ?
Fe1 P1 P2 C23 109.18(10) . . . . ?
N1 P1 P2 Fe1 177.80(11) . . . . ?
C17 P1 P2 Fe1 104.39(10) . . . . ?
C11 P1 P2 Fe1 -110.55(10) . . . . ?
C1 Fe1 S1 C5 -39.13(15) . . . . ?
P1 Fe1 S1 C5 161.25(13) . . . . ?
P2 Fe1 S1 C5 -145.32(12) . . . . ?
S2 Fe1 S1 C5 59.48(12) . . . . ?
Fe2 Fe1 S1 C5 107.49(12) . . . . ?
C1 Fe1 S1 Fe2 -146.62(8) . . . . ?
P1 Fe1 S1 Fe2 53.76(7) . . . . ?
P2 Fe1 S1 Fe2 107.19(2) . . . . ?
S2 Fe1 S1 Fe2 -48.01(2) . . . . ?
C3 Fe2 S1 C5 -132.2(2) . . . . ?
C2 Fe2 S1 C5 44.36(13) . . . . ?
C4 Fe2 S1 C5 139.14(13) . . . . ?
S2 Fe2 S1 C5 -56.66(11) . . . . ?
Fe1 Fe2 S1 C5 -103.91(11) . . . . ?
C3 Fe2 S1 Fe1 -28.3(2) . . . . ?
C2 Fe2 S1 Fe1 148.27(8) . . . . ?
C4 Fe2 S1 Fe1 -116.95(8) . . . . ?
S2 Fe2 S1 Fe1 47.24(2) . . . . ?
C1 Fe1 S2 C7 39.98(13) . . . . ?
P1 Fe1 S2 C7 145.05(10) . . . . ?
P2 Fe1 S2 C7 -154.08(11) . . . . ?
S1 Fe1 S2 C7 -56.96(10) . . . . ?
Fe2 Fe1 S2 C7 -105.13(10) . . . . ?
C1 Fe1 S2 Fe2 145.11(8) . . . . ?
P1 Fe1 S2 Fe2 -109.82(2) . . . . ?
P2 Fe1 S2 Fe2 -48.95(7) . . . . ?
S1 Fe1 S2 Fe2 48.17(2) . . . . ?
C3 Fe2 S2 C7 -143.63(14) . . . . ?
C2 Fe2 S2 C7 -46.60(14) . . . . ?
C4 Fe2 S2 C7 132.6(3) . . . . ?
S1 Fe2 S2 C7 58.02(11) . . . . ?
Fe1 Fe2 S2 C7 105.24(11) . . . . ?
C3 Fe2 S2 Fe1 111.13(9) . . . . ?
C2 Fe2 S2 Fe1 -151.83(8) . . . . ?
C4 Fe2 S2 Fe1 27.3(3) . . . . ?
S1 Fe2 S2 Fe1 -47.22(2) . . . . ?
C17 P1 N1 C8 -72.7(2) . . . . ?
C11 P1 N1 C8 33.9(2) . . . . ?
Fe1 P1 N1 C8 162.2(2) . . . . ?
P2 P1 N1 C8 160.4(3) . . . . ?
C17 P1 N1 P2 126.96(11) . . . . ?
C11 P1 N1 P2 -126.46(11) . . . . ?
Fe1 P1 N1 P2 1.79(9) . . . . ?
C29 P2 N1 C8 74.6(2) . . . . ?
C23 P2 N1 C8 -32.3(3) . . . . ?
Fe1 P2 N1 C8 -160.3(2) . . . . ?
P1 P2 N1 C8 -158.5(3) . . . . ?
C29 P2 N1 P1 -126.85(11) . . . . ?
C23 P2 N1 P1 126.21(11) . . . . ?
Fe1 P2 N1 P1 -1.79(9) . . . . ?
P1 Fe1 C1 O1 -149.4(17) . . . . ?
P2 Fe1 C1 O1 136.7(17) . . . . ?
S2 Fe1 C1 O1 -49.4(17) . . . . ?
S1 Fe1 C1 O1 38.4(17) . . . . ?
Fe2 Fe1 C1 O1 -4.5(18) . . . . ?
C3 Fe2 C2 O2 -53(7) . . . . ?
C4 Fe2 C2 O2 37(7) . . . . ?
S2 Fe2 C2 O2 -143(7) . . . . ?
S1 Fe2 C2 O2 129(7) . . . . ?
Fe1 Fe2 C2 O2 176(100) . . . . ?
C2 Fe2 C3 O3 34(3) . . . . ?
C4 Fe2 C3 O3 -61(3) . . . . ?
S2 Fe2 C3 O3 135(3) . . . . ?
S1 Fe2 C3 O3 -150(3) . . . . ?
Fe1 Fe2 C3 O3 -173(3) . . . . ?
C3 Fe2 C4 O4 65.6(19) . . . . ?
C2 Fe2 C4 O4 -31.4(19) . . . . ?
S2 Fe2 C4 O4 149.4(17) . . . . ?
S1 Fe2 C4 O4 -136.8(19) . . . . ?
Fe1 Fe2 C4 O4 172.8(19) . . . . ?
Fe1 S1 C5 C6 -66.2(3) . . . . ?
Fe2 S1 C5 C6 11.1(3) . . . . ?
S1 C5 C6 C7 54.7(4) . . . . ?
C5 C6 C7 S2 -51.2(4) . . . . ?
Fe1 S2 C7 C6 59.1(3) . . . . ?
Fe2 S2 C7 C6 -18.1(3) . . . . ?
P1 N1 C8 C10 141.7(3) . . . . ?
P2 N1 C8 C10 -65.0(4) . . . . ?
P1 N1 C8 C9 -83.8(3) . . . . ?
P2 N1 C8 C9 69.5(3) . . . . ?
N1 P1 C11 C16 87.1(2) . . . . ?
C17 P1 C11 C16 -160.8(2) . . . . ?
Fe1 P1 C11 C16 -21.0(2) . . . . ?
P2 P1 C11 C16 46.7(2) . . . . ?
N1 P1 C11 C12 -87.6(2) . . . . ?
C17 P1 C11 C12 24.5(2) . . . . ?
Fe1 P1 C11 C12 164.28(18) . . . . ?
P2 P1 C11 C12 -127.98(19) . . . . ?
C16 C11 C12 C13 -0.5(4) . . . . ?
P1 C11 C12 C13 174.3(2) . . . . ?
C11 C12 C13 C14 0.5(5) . . . . ?
C12 C13 C14 C15 -0.4(5) . . . . ?
C13 C14 C15 C16 0.2(5) . . . . ?
C14 C15 C16 C11 -0.1(4) . . . . ?
C12 C11 C16 C15 0.3(4) . . . . ?
P1 C11 C16 C15 -174.6(2) . . . . ?
N1 P1 C17 C18 -6.1(3) . . . . ?
C11 P1 C17 C18 -116.1(2) . . . . ?
Fe1 P1 C17 C18 102.2(2) . . . . ?
P2 P1 C17 C18 35.5(3) . . . . ?
N1 P1 C17 C22 174.62(18) . . . . ?
C11 P1 C17 C22 64.6(2) . . . . ?
Fe1 P1 C17 C22 -77.1(2) . . . . ?
P2 P1 C17 C22 -143.81(15) . . . . ?
C22 C17 C18 C19 -0.4(4) . . . . ?
P1 C17 C18 C19 -179.7(3) . . . . ?
C17 C18 C19 C20 0.3(5) . . . . ?
C18 C19 C20 C21 -0.3(5) . . . . ?
C19 C20 C21 C22 0.3(4) . . . . ?
C20 C21 C22 C17 -0.4(4) . . . . ?
C18 C17 C22 C21 0.4(4) . . . . ?
P1 C17 C22 C21 179.74(18) . . . . ?
N1 P2 C23 C28 -95.4(2) . . . . ?
C29 P2 C23 C28 151.0(2) . . . . ?
Fe1 P2 C23 C28 13.4(2) . . . . ?
P1 P2 C23 C28 -54.3(2) . . . . ?
N1 P2 C23 C24 81.1(2) . . . . ?
C29 P2 C23 C24 -32.5(2) . . . . ?
Fe1 P2 C23 C24 -170.09(17) . . . . ?
P1 P2 C23 C24 122.15(19) . . . . ?
C28 C23 C24 C25 1.6(4) . . . . ?
P2 C23 C24 C25 -174.9(2) . . . . ?
C23 C24 C25 C26 -1.3(4) . . . . ?
C24 C25 C26 C27 0.2(4) . . . . ?
C25 C26 C27 C28 0.6(5) . . . . ?
C26 C27 C28 C23 -0.2(4) . . . . ?
C24 C23 C28 C27 -0.9(4) . . . . ?
P2 C23 C28 C27 175.7(2) . . . . ?
N1 P2 C29 C34 15.7(2) . . . . ?
C23 P2 C29 C34 127.5(2) . . . . ?
Fe1 P2 C29 C34 -93.0(2) . . . . ?
P1 P2 C29 C34 -26.4(3) . . . . ?
N1 P2 C29 C30 -167.48(19) . . . . ?
C23 P2 C29 C30 -55.8(2) . . . . ?
Fe1 P2 C29 C30 83.7(2) . . . . ?
P1 P2 C29 C30 150.40(16) . . . . ?
C34 C29 C30 C31 -1.3(4) . . . . ?
P2 C29 C30 C31 -178.2(2) . . . . ?
C29 C30 C31 C32 -0.5(4) . . . . ?
C30 C31 C32 C33 1.4(4) . . . . ?
C31 C32 C33 C34 -0.6(5) . . . . ?
C30 C29 C34 C33 2.2(4) . . . . ?
P2 C29 C34 C33 178.9(2) . . . . ?
C32 C33 C34 C29 -1.2(4) . . . . ?
